data_1531811
loop_
_publ_author_name
'Moritomo, Y.'
'Machida, A.'
'Nonobe, T.'
'Ohoyama, K.'

_publ_section_title
;
 Neutron investigation of Ru-doped Nd1/2 Ca1/2 Mn O3 - comparison with
 Cr-doped Nd1/2 Ca1/2 Mn O3
;
_journal_name_full 'Journal of the Physical Society of Japan'
_journal_page_first 1626
_journal_page_last 1629
_journal_volume 71
_journal_year 2002
_chemical_formula_sum 'Ca0.5 Cr0.03 Mn0.97 Nd0.5 O3'
_chemical_name_systematic 'Nd0.5 Ca0.5 (Mn0.97 Cr0.03) O3'
_space_group_IT_number 62
_symmetry_space_group_name_Hall '-P 2c 2ab'
_symmetry_space_group_name_H-M 'P b n m'
_cell_angle_alpha 90
_cell_angle_beta 90
_cell_angle_gamma 90
_cell_formula_units_Z 4
_cell_length_a 5.3807
_cell_length_b 5.4013
_cell_length_c 7.5984
_cell_volume 220.831
_citation_journal_id_ASTM JUPSAU
_cod_data_source_file Moritomo_JUPSAU_2002_1725.cif
_cod_data_source_block Ca0.5Cr0.03Mn0.97Nd0.5O3
_cod_original_cell_volume 220.8306
_cod_original_sg_symbol_Hall '-P 2ac 2n (z,x,y)'
_cod_database_code 1531811

loop_
_symmetry_equiv_pos_as_xyz
x,y,z
x+1/2,-y+1/2,-z
-x+1/2,y+1/2,-z+1/2
-x,-y,z+1/2
-x,-y,-z
-x-1/2,y-1/2,z
x-1/2,-y-1/2,z-1/2
x,y,-z-1/2

loop_
_atom_site_label
_atom_site_type_symbol
_atom_site_fract_x
_atom_site_fract_y
_atom_site_fract_z
_atom_site_occupancy
_atom_site_U_iso_or_equiv
O1 O-2 0.9293 0.5128 0.25 1 0.0
O2 O-2 0.2859 0.7135 0.0364 1 0.0
Nd1 Nd+3 0.001 -0.0309 0.25 0.5 0.0
Cr1 Cr+3 0.5 0 0 0.03 0.0
Mn1 Mn+3 0.5 0 0 0.97 0.0
Ca1 Ca+2 0.001 -0.0309 0.25 0.5 0.0
